data_2104865
loop_
_publ_author_name
'Mitsumori, Takahiro'
'Sekine, Akiko'
'Uekusa, Hidehiro'
'Ohashi, Yuji'

_publ_section_title
;
 Direct observation of various reaction pathways of arylnitrenes in
 different crystal environments caused by acid--base complex formation
;
_journal_coeditor_code OG5043
_journal_issue 6
_journal_name_full 'Acta Crystallographica Section B'
_journal_page_first 647
_journal_page_last 661
_journal_paper_doi 10.1107/S010876811003661X
_journal_volume 66
_journal_year 2010
_chemical_formula_moiety 'C22 H22 N4 O2'
_chemical_formula_sum 'C22 H22 N4 O2'
_chemical_formula_weight 374.44
_chemical_melting_point ?
_chemical_name_common
;
 N-benzyl-2-phenylethylammonium 4-azidebenzoate
;
_chemical_name_systematic
;
 N-benzyl-2-phenylethylammonium 4-azidebenzoate
;
_space_group_IT_number 2
_symmetry_cell_setting triclinic
_symmetry_space_group_name_Hall '-P 1'
_symmetry_space_group_name_H-M 'P -1'
_atom_sites_solution_hydrogens geom
_atom_sites_solution_primary 'rigid model'
_atom_sites_solution_secondary difmap
_audit_creation_method SHELXL-97
_cell_angle_alpha 72.377(2)
_cell_angle_beta 73.542(2)
_cell_angle_gamma 70.5830(10)
_cell_formula_units_Z 2
_cell_length_a 8.1100(4)
_cell_length_b 10.3363(6)
_cell_length_c 13.6177(7)
_cell_measurement_reflns_used 3455
_cell_measurement_temperature 92(2)
_cell_volume 1004.67(9)
_computing_cell_refinement 'Siemens SMART'
_computing_data_collection 'Siemens SMART'
_computing_data_reduction 'Siemens SAINT & SADABS'
_computing_molecular_graphics 'ORTEP3 for Window (Farrugia,1998)'
_computing_publication_material SHELXTL97
_computing_structure_refinement 'SHELXL-97 (Sheldrick, 1997)'
_computing_structure_solution 'SHELXS-97 (Sheldrick, 1990)'
_diffrn_ambient_temperature 92(2)
_diffrn_measured_fraction_theta_full 0.996
_diffrn_measured_fraction_theta_max 0.996
_diffrn_measurement_device_type 'Bruker SMART CCD area detector system'
_diffrn_measurement_method 'omega scans'
_diffrn_radiation_monochromator graphite
_diffrn_radiation_source 'rotating anode'
_diffrn_radiation_type MoK\a
_diffrn_radiation_wavelength 0.71073
_diffrn_reflns_av_R_equivalents 0.0689
_diffrn_reflns_av_sigmaI/netI 0.0788
_diffrn_reflns_limit_h_max 11
_diffrn_reflns_limit_h_min -11
_diffrn_reflns_limit_k_max 14
_diffrn_reflns_limit_k_min -14
_diffrn_reflns_limit_l_max 19
_diffrn_reflns_limit_l_min -19
_diffrn_reflns_number 16229
_diffrn_reflns_theta_full 30.00
_diffrn_reflns_theta_max 30.00
_diffrn_reflns_theta_min 1.60
_exptl_absorpt_coefficient_mu 0.082
_exptl_absorpt_correction_T_max 0.9935
_exptl_absorpt_correction_T_min 0.9751
_exptl_absorpt_correction_type empirical
_exptl_absorpt_process_details 'Program SADABS was used. '
_exptl_crystal_colour orange
_exptl_crystal_density_diffrn 1.238
_exptl_crystal_density_meas ?
_exptl_crystal_density_method 'not measured'
_exptl_crystal_description plate
_exptl_crystal_F_000 396
_exptl_crystal_size_max 0.31
_exptl_crystal_size_mid 0.12
_exptl_crystal_size_min 0.08
_refine_diff_density_max 0.388
_refine_diff_density_min -0.295
_refine_ls_extinction_method none
_refine_ls_goodness_of_fit_ref 0.994
_refine_ls_hydrogen_treatment constr
_refine_ls_matrix_type full
_refine_ls_number_parameters 210
_refine_ls_number_reflns 5842
_refine_ls_number_restraints 9
_refine_ls_restrained_S_all 0.995
_refine_ls_R_factor_all 0.1479
_refine_ls_R_factor_gt 0.0787
_refine_ls_shift/su_max 0.000
_refine_ls_shift/su_mean 0.000
_refine_ls_structure_factor_coef Fsqd
_refine_ls_weighting_details 'calc w=1/[\s^2^(Fo^2^)+(0.1379P)^2^+0.0000P] where P=(Fo^2^+2Fc^2^)/3'
_refine_ls_weighting_scheme calc
_refine_ls_wR_factor_gt 0.2202
_refine_ls_wR_factor_ref 0.2573
_reflns_number_gt 2789
_reflns_number_total 5842
_reflns_threshold_expression >2sigma(I)
_cod_data_source_file og5043.cif
_cod_data_source_block 4a-bp-f
_cod_depositor_comments
;
The following automatic conversions were performed:

'_chemical_melting_point' value 'not measured' was changed to '?' -
the value is undefined or not given.

Automatic conversion script
Id: cif_fix_values 1646 2011-03-28 12:23:43Z adriana 

The following automatic conversions were performed:

'_exptl_crystal_density_meas' value 'not measured' was changed to '?'
- the value is perceived as not measured.

Automatic conversion script
Id: cif_fix_values 3008 2015-01-20 13:52:24Z robertas 
;
_cod_original_sg_symbol_H-M P-1
_cod_database_code 2104865

loop_
_symmetry_equiv_pos_as_xyz
'x, y, z'
'-x, -y, -z'

loop_
_atom_site_type_symbol
_atom_site_label
_atom_site_fract_x
_atom_site_fract_y
_atom_site_fract_z
_atom_site_U_iso_or_equiv
_atom_site_adp_type
_atom_site_calc_flag
_atom_site_refinement_flags
_atom_site_occupancy
_atom_site_disorder_assembly
_atom_site_disorder_group
N N4 0.75421(9) 0.07769(7) 0.06759(6) 0.0446(5) Uani d G 1 . .
H H02 0.7892 0.0554 0.0030 0.054 Uiso calc R 1 . .
H H01 0.8508 0.0911 0.0819 0.054 Uiso calc R 1 . .
C C9 0.66968(12) 0.33151(8) -0.01742(8) 0.0476(6) Uani d G 1 . .
C C10 0.64971(17) 0.35972(10) -0.12136(8) 0.0545(7) Uani d G 1 . .
H H10 0.5969 0.3035 -0.1400 0.065 Uiso calc R 1 . .
C C11 0.7063(2) 0.46901(11) -0.19729(9) 0.0777(10) Uani d G 1 . .
H H11 0.6918 0.4875 -0.2675 0.093 Uiso calc R 1 . .
C C12 0.78317(17) 0.55038(10) -0.17101(11) 0.0898(13) Uani d G 1 . .
H H12 0.8205 0.6259 -0.2229 0.108 Uiso calc R 1 . .
C C13 0.80663(19) 0.52264(9) -0.06854(13) 0.0897(13) Uani d G 1 . .
H H13 0.8619 0.5782 -0.0510 0.108 Uiso calc R 1 . .
C C14 0.74868(18) 0.41267(8) 0.00912(10) 0.0688(9) Uani d G 1 . .
H H14 0.7636 0.3942 0.0792 0.083 Uiso calc R 1 . .
C C8 0.60626(10) 0.21285(8) 0.06255(8) 0.0512(7) Uani d G 1 . .
H H81 0.5040 0.2006 0.0436 0.061 Uiso calc R 1 . .
H H82 0.5650 0.2359 0.1325 0.061 Uiso calc R 1 . .
C C17 0.81189(13) -0.29432(8) 0.24343(8) 0.0491(6) Uani d G 1 . .
C C18 0.84528(18) -0.30497(10) 0.34111(8) 0.0571(7) Uani d G 1 . .
H H18 0.8964 -0.2389 0.3486 0.069 Uiso calc R 1 . .
C C19 0.8047(2) -0.41115(11) 0.42781(9) 0.0810(11) Uani d G 1 . .
H H19 0.8280 -0.4165 0.4937 0.097 Uiso calc R 1 . .
C C20 0.73165(19) -0.50784(10) 0.41883(11) 0.1056(16) Uani d G 1 . .
H H20 0.7053 -0.5807 0.4779 0.127 Uiso calc R 1 . .
C C21 0.69644(19) -0.49834(10) 0.32262(13) 0.1111(17) Uani d G 1 . .
H H21 0.6439 -0.5643 0.3163 0.133 Uiso calc R 1 . .
C C22 0.73734(18) -0.39272(8) 0.23467(11) 0.0762(10) Uani d G 1 . .
H H22 0.7142 -0.3882 0.1689 0.091 Uiso calc R 1 . .
C C15 0.69983(9) -0.04314(8) 0.14962(7) 0.0501(6) Uani d G 1 . .
H H151 0.5961 -0.0585 0.1347 0.060 Uiso calc R 1 . .
H H152 0.6637 -0.0206 0.2196 0.060 Uiso calc R 1 . .
C C16 0.85482(11) -0.17748(7) 0.15058(7) 0.0512(6) Uani d G 1 . .
H H161 0.8786 -0.2080 0.0845 0.061 Uiso calc R 1 . .
H H162 0.9639 -0.1576 0.1543 0.061 Uiso calc R 1 . .
C C1 0.75023(14) -0.00246(10) 0.52593(7) 0.0364(6) Uani d PG 0.861(5) A 1
C C2 0.66111(13) 0.10162(10) 0.58257(7) 0.0365(6) Uani d PG 0.861(5) A 1
H H2 0.5719 0.1816 0.5565 0.044 Uiso calc PR 0.861(5) A 1
C C3 0.70500(15) 0.08645(12) 0.67817(8) 0.0340(6) Uani d PG 0.861(5) A 1
H H3 0.6444 0.1567 0.7174 0.041 Uiso calc PR 0.861(5) A 1
C C4 0.83668(14) -0.03042(13) 0.71721(8) 0.0322(6) Uani d PG 0.861(5) A 1
C C5 0.92591(17) -0.13265(13) 0.65840(10) 0.0360(6) Uani d PG 0.861(5) A 1
H H5 1.0177 -0.2112 0.6833 0.043 Uiso calc PR 0.861(5) A 1
C C6 0.88150(18) -0.12042(12) 0.56367(10) 0.0392(6) Uani d PG 0.861(5) A 1
H H6 0.9400 -0.1916 0.5252 0.047 Uiso calc PR 0.861(5) A 1
C C7 0.88235(19) -0.04505(17) 0.82118(8) 0.0459(8) Uani d PGD 0.861(5) A 1
O O1 0.7680(2) 0.0291(2) 0.88169(9) 0.0561(8) Uani d PGD 0.861(5) A 1
O O2 1.0305(2) -0.1281(2) 0.83952(11) 0.0689(9) Uani d PGD 0.861(5) A 1
N N1 0.71382(18) 0.00314(12) 0.42732(8) 0.0490(7) Uani d PG 0.861(5) . 1
N N2 0.61411(19) 0.11663(13) 0.38741(8) 0.0510(7) Uani d PG 0.912(5) B 1
N N3 0.5251(2) 0.21343(15) 0.34306(10) 0.0612(8) Uani d PG 0.912(5) B 1
N N1P 0.584(3) -0.038(2) 0.4970(17) 0.093(7) Uiso d PD 0.149(4) . 2
C C1P 0.664(3) -0.020(2) 0.5724(16) 0.069(3) Uiso d PD 0.149(4) . 2
C C2P 0.5979(17) 0.0866(14) 0.6273(10) 0.069(3) Uiso d PD 0.149(4) . 2
H H2P 0.4983 0.1631 0.6100 0.083 Uiso calc PR 0.149(4) . 2
C C3P 0.6762(17) 0.0823(14) 0.7072(10) 0.069(3) Uiso d PRD 0.149(4) . 2
H H3P 0.6285 0.1545 0.7452 0.083 Uiso calc PR 0.149(4) . 2
C C4P 0.8243(17) -0.0275(14) 0.7314(10) 0.069(3) Uiso d PRD 0.149(4) . 2
C C5P 0.8941(17) -0.1331(14) 0.6758(10) 0.069(3) Uiso d PRD 0.149(4) . 2
H H5P 0.9954 -0.2082 0.6923 0.083 Uiso calc PR 0.149(4) . 2
C C6P 0.8158(17) -0.1288(14) 0.5959(10) 0.069(3) Uiso d PRD 0.149(4) . 2
H H6P 0.8655 -0.2000 0.5570 0.083 Uiso calc PR 0.149(4) . 2
C C7P 0.899(3) -0.049(3) 0.8276(18) 0.069(3) Uiso d PD 0.149(4) . 2
O O1P 0.817(3) 0.040(2) 0.8849(15) 0.069(3) Uiso d PD 0.149(4) . 2
O O2P 1.047(2) -0.142(2) 0.8341(13) 0.069(3) Uiso d PD 0.149(4) . 2
N N2P 0.636(6) 0.217(4) 0.318(3) 0.096 Uiso d P 0.088(5) B 2
N N3P 0.569(5) 0.256(4) 0.409(3) 0.096 Uiso d P 0.088(5) B 2

loop_
_atom_site_aniso_label
_atom_site_aniso_U_11
_atom_site_aniso_U_22
_atom_site_aniso_U_33
_atom_site_aniso_U_12
_atom_site_aniso_U_13
_atom_site_aniso_U_23
N4 0.0427(11) 0.0379(10) 0.0376(10) 0.0104(8) -0.0154(8) -0.0034(8)
C9 0.0371(12) 0.0355(12) 0.0514(14) 0.0134(10) -0.0158(10) -0.0026(10)
C10 0.0454(14) 0.0448(14) 0.0497(14) 0.0107(11) -0.0159(11) 0.0030(11)
C11 0.0565(18) 0.0593(18) 0.0638(18) 0.0174(15) -0.0041(14) 0.0175(14)
C12 0.0455(17) 0.0444(16) 0.130(3) 0.0084(13) -0.0074(19) 0.0177(18)
C13 0.0418(16) 0.0435(17) 0.177(4) 0.0116(13) -0.039(2) -0.025(2)
C14 0.0516(16) 0.0442(15) 0.098(2) 0.0189(13) -0.0366(16) -0.0134(15)
C8 0.0482(14) 0.0435(13) 0.0403(12) 0.0133(11) -0.0137(11) -0.0035(10)
C17 0.0383(12) 0.0313(11) 0.0631(16) 0.0084(10) -0.0124(11) -0.0079(11)
C18 0.0619(17) 0.0363(13) 0.0554(15) 0.0034(12) -0.0126(13) -0.0032(11)
C19 0.073(2) 0.0522(17) 0.0685(19) 0.0131(15) -0.0046(16) 0.0139(15)
C20 0.057(2) 0.0459(18) 0.153(4) 0.0039(16) -0.002(2) 0.026(2)
C21 0.052(2) 0.0429(18) 0.221(5) -0.0114(15) -0.027(3) -0.007(3)
C22 0.0476(16) 0.0539(17) 0.129(3) -0.0004(14) -0.0353(18) -0.0232(19)
C15 0.0504(14) 0.0385(12) 0.0427(13) 0.0072(11) -0.0111(11) -0.0027(10)
C16 0.0520(14) 0.0378(13) 0.0474(13) 0.0061(11) -0.0111(11) -0.0061(10)
C1 0.0405(15) 0.0331(12) 0.0340(13) -0.0122(11) -0.0135(11) 0.0027(10)
C2 0.0334(13) 0.0271(12) 0.0414(14) -0.0033(10) -0.0153(11) 0.0048(10)
C3 0.0320(12) 0.0265(11) 0.0367(13) -0.0008(9) -0.0104(10) -0.0024(10)
C4 0.0317(12) 0.0274(11) 0.0325(12) -0.0043(9) -0.0132(10) 0.0020(9)
C5 0.0301(12) 0.0302(12) 0.0396(14) 0.0000(10) -0.0132(10) 0.0002(10)
C6 0.0418(15) 0.0298(12) 0.0385(14) -0.0028(11) -0.0092(11) -0.0040(10)
C7 0.0582(19) 0.0325(13) 0.0396(15) 0.0017(13) -0.0266(13) 0.0020(11)
O1 0.0684(19) 0.0540(14) 0.0393(11) 0.0010(13) -0.0222(11) -0.0104(10)
O2 0.0828(18) 0.0487(14) 0.0714(16) 0.0262(12) -0.0602(14) -0.0158(11)
N1 0.0603(16) 0.0397(13) 0.0458(14) -0.0055(11) -0.0279(12) -0.0013(10)
N2 0.0608(15) 0.0466(14) 0.0474(14) -0.0173(12) -0.0231(11) 0.0009(11)
N3 0.077(2) 0.0483(14) 0.0594(16) -0.0210(14) -0.0386(15) 0.0137(12)

loop_
_atom_type_symbol
_atom_type_description
_atom_type_scat_dispersion_real
_atom_type_scat_dispersion_imag
_atom_type_scat_source
C C 0.0033 0.0016 'International Tables Vol C Tables 4.2.6.8 and 6.1.1.4'
H H 0.0000 0.0000 'International Tables Vol C Tables 4.2.6.8 and 6.1.1.4'
N N 0.0061 0.0033 'International Tables Vol C Tables 4.2.6.8 and 6.1.1.4'
O O 0.0106 0.0060 'International Tables Vol C Tables 4.2.6.8 and 6.1.1.4'

loop_
_geom_angle_atom_site_label_1
_geom_angle_atom_site_label_2
_geom_angle_atom_site_label_3
_geom_angle_site_symmetry_1
_geom_angle_site_symmetry_3
_geom_angle
_geom_angle_publ_flag
C15 N4 C8 . . 112.7 ?
C15 N4 H02 . . 109.0 ?
C8 N4 H02 . . 109.0 ?
C15 N4 H01 . . 109.0 ?
C8 N4 H01 . . 109.0 ?
H02 N4 H01 . . 107.8 ?
C14 C9 C10 . . 119.5 ?
C14 C9 C8 . . 121.4 ?
C10 C9 C8 . . 119.1 ?
C11 C10 C9 . . 120.6 ?
C11 C10 H10 . . 119.7 ?
C9 C10 H10 . . 119.7 ?
C12 C11 C10 . . 120.0 ?
C12 C11 H11 . . 120.0 ?
C10 C11 H11 . . 120.0 ?
C11 C12 C13 . . 120.2 ?
C11 C12 H12 . . 119.9 ?
C13 C12 H12 . . 119.9 ?
C12 C13 C14 . . 120.2 ?
C12 C13 H13 . . 119.9 ?
C14 C13 H13 . . 119.9 ?
C9 C14 C13 . . 119.5 ?
C9 C14 H14 . . 120.3 ?
C13 C14 H14 . . 120.3 ?
C9 C8 N4 . . 110.6 ?
C9 C8 H81 . . 109.5 ?
N4 C8 H81 . . 109.5 ?
C9 C8 H82 . . 109.5 ?
N4 C8 H82 . . 109.5 ?
H81 C8 H82 . . 108.1 ?
C22 C17 C18 . . 118.3 ?
C22 C17 C16 . . 121.5 ?
C18 C17 C16 . . 120.2 ?
C19 C18 C17 . . 120.9 ?
C19 C18 H18 . . 119.5 ?
C17 C18 H18 . . 119.5 ?
C20 C19 C18 . . 120.5 ?
C20 C19 H19 . . 119.7 ?
C18 C19 H19 . . 119.7 ?
C19 C20 C21 . . 119.3 ?
C19 C20 H20 . . 120.3 ?
C21 C20 H20 . . 120.3 ?
C20 C21 C22 . . 120.8 ?
C20 C21 H21 . . 119.6 ?
C22 C21 H21 . . 119.6 ?
C17 C22 C21 . . 120.1 ?
C17 C22 H22 . . 120.0 ?
C21 C22 H22 . . 120.0 ?
N4 C15 C16 . . 110.3 ?
N4 C15 H151 . . 109.6 ?
C16 C15 H151 . . 109.6 ?
N4 C15 H152 . . 109.6 ?
C16 C15 H152 . . 109.6 ?
H151 C15 H152 . . 108.1 ?
C17 C16 C15 . . 110.9 ?
C17 C16 H161 . . 109.5 ?
C15 C16 H161 . . 109.5 ?
C17 C16 H162 . . 109.5 ?
C15 C16 H162 . . 109.5 ?
H161 C16 H162 . . 108.1 ?
C2 C1 C6 . . 120.9 ?
C2 C1 N1 . . 123.1 ?
C6 C1 N1 . . 116.0 ?
C1 C2 C3 . . 118.9 ?
C1 C2 H2 . . 120.5 ?
C3 C2 H2 . . 120.5 ?
C2 C3 C4 . . 121.1 ?
C2 C3 H3 . . 119.4 ?
C4 C3 H3 . . 119.4 ?
C5 C4 C3 . . 118.9 ?
C5 C4 C7 . . 120.7 ?
C3 C4 C7 . . 120.3 ?
C6 C5 C4 . . 120.7 ?
C6 C5 H5 . . 119.7 ?
C4 C5 H5 . . 119.7 ?
C5 C6 C1 . . 119.4 ?
C5 C6 H6 . . 120.3 ?
C1 C6 H6 . . 120.3 ?
O2 C7 O1 . . 125.8 ?
O2 C7 C4 . . 117.7 ?
O1 C7 C4 . . 116.4 ?
N2 N1 C1 . . 115.5 ?
N2 N1 N1 . 2_656 75.18(8) ?
C1 N1 N1 . 2_656 84.45(5) ?
N3 N2 N1 . . 172.9 ?
N1P N1P C1P 2_656 . 111(2) ?
C2P C1P C6P . . 118.8(18) ?
C2P C1P N1P . . 126.8(19) ?
C6P C1P N1P . . 114.2(18) ?
C3P C2P C1P . . 120.7(10) ?
C3P C2P H2P . . 119.6 ?
C1P C2P H2P . . 119.6 ?
C4P C3P C2P . . 120.0 ?
C4P C3P H3P . . 120.0 ?
C2P C3P H3P . . 120.0 ?
C5P C4P C3P . . 120.0 ?
C5P C4P C7P . . 117.2(9) ?
C3P C4P C7P . . 122.2(9) ?
C4P C5P C6P . . 120.0 ?
C4P C5P H5P . . 120.0 ?
C6P C5P H5P . . 120.0 ?
C5P C6P C1P . . 120.4(11) ?
C5P C6P H6P . . 119.8 ?
C1P C6P H6P . . 119.8 ?
O2P C7P O1P . . 128(2) ?
O2P C7P C4P . . 115.9(15) ?
O1P C7P C4P . . 115.7(18) ?

loop_
_geom_bond_atom_site_label_1
_geom_bond_atom_site_label_2
_geom_bond_site_symmetry_2
_geom_bond_distance
_geom_bond_publ_flag
N4 C15 . 1.4981 ?
N4 C8 . 1.5068 ?
N4 H02 . 0.9200 ?
N4 H01 . 0.9200 ?
C9 C14 . 1.3846 ?
C9 C10 . 1.4012 ?
C9 C8 . 1.4994 ?
C10 C11 . 1.3873 ?
C10 H10 . 0.9500 ?
C11 C12 . 1.3716 ?
C11 H11 . 0.9500 ?
C12 C13 . 1.3920 ?
C12 H12 . 0.9500 ?
C13 C14 . 1.4060 ?
C13 H13 . 0.9500 ?
C14 H14 . 0.9500 ?
C8 H81 . 0.9900 ?
C8 H82 . 0.9900 ?
C17 C22 . 1.3920 ?
C17 C18 . 1.3965 ?
C17 C16 . 1.5113 ?
C18 C19 . 1.3935 ?
C18 H18 . 0.9500 ?
C19 C20 . 1.3690 ?
C19 H19 . 0.9500 ?
C20 C21 . 1.3868 ?
C20 H20 . 0.9500 ?
C21 C22 . 1.4002 ?
C21 H21 . 0.9500 ?
C22 H22 . 0.9500 ?
C15 C16 . 1.5316 ?
C15 H151 . 0.9900 ?
C15 H152 . 0.9900 ?
C16 H161 . 0.9900 ?
C16 H162 . 0.9900 ?
C1 C2 . 1.3943 ?
C1 C6 . 1.3970 ?
C1 N1 . 1.4353 ?
C2 C3 . 1.3957 ?
C2 H2 . 0.9500 ?
C3 C4 . 1.3991 ?
C3 H3 . 0.9500 ?
C4 C5 . 1.3990 ?
C4 C7 . 1.5149 ?
C5 C6 . 1.3943 ?
C5 H5 . 0.9500 ?
C6 H6 . 0.9500 ?
C7 O2 . 1.2641 ?
C7 O1 . 1.2662 ?
N1 N2 . 1.2481 ?
N2 N3 . 1.1349 ?
N1P N1P 2_656 1.33(4) ?
N1P C1P . 1.44(3) ?
C1P C2P . 1.39(3) ?
C1P C6P . 1.41(3) ?
C2P C3P . 1.3900 ?
C2P H2P . 0.9500 ?
C3P C4P . 1.3900 ?
C3P H3P . 0.9500 ?
C4P C5P . 1.3900 ?
C4P C7P . 1.52(3) ?
C5P C6P . 1.3900 ?
C5P H5P . 0.9500 ?
C6P H6P . 0.9500 ?
C7P O2P . 1.267(16) ?
C7P O1P . 1.280(16) ?
N2P N3P . 1.32(5) ?

loop_
_geom_hbond_atom_site_label_D
_geom_hbond_atom_site_label_H
_geom_hbond_atom_site_label_A
_geom_hbond_site_symmetry_A
_geom_hbond_distance_DH
_geom_hbond_distance_HA
_geom_hbond_distance_DA
_geom_hbond_angle_DHA
N4 H02 O1 1_554 0.92 1.82 2.6920(14) 158.4
N4 H01 O2 2_756 0.92 1.81 2.678(2) 155.4

loop_
_geom_torsion_atom_site_label_1
_geom_torsion_atom_site_label_2
_geom_torsion_atom_site_label_3
_geom_torsion_atom_site_label_4
_geom_torsion_site_symmetry_1
_geom_torsion_site_symmetry_2
_geom_torsion_site_symmetry_3
_geom_torsion_site_symmetry_4
_geom_torsion
_geom_torsion_publ_flag
C14 C9 C10 C11 . . . . -0.8 ?
C8 C9 C10 C11 . . . . 179.8 ?
C9 C10 C11 C12 . . . . 0.2 ?
C10 C11 C12 C13 . . . . 0.8 ?
C11 C12 C13 C14 . . . . -1.2 ?
C10 C9 C14 C13 . . . . 0.4 ?
C8 C9 C14 C13 . . . . 179.8 ?
C12 C13 C14 C9 . . . . 0.6 ?
C14 C9 C8 N4 . . . . -88.6 ?
C10 C9 C8 N4 . . . . 90.9 ?
C15 N4 C8 C9 . . . . 177.6 ?
C22 C17 C18 C19 . . . . -0.1 ?
C16 C17 C18 C19 . . . . 179.3 ?
C17 C18 C19 C20 . . . . 0.2 ?
C18 C19 C20 C21 . . . . -0.7 ?
C19 C20 C21 C22 . . . . 1.0 ?
C18 C17 C22 C21 . . . . 0.5 ?
C16 C17 C22 C21 . . . . -179.0 ?
C20 C21 C22 C17 . . . . -0.9 ?
C8 N4 C15 C16 . . . . 179.6 ?
C22 C17 C16 C15 . . . . 93.7 ?
C18 C17 C16 C15 . . . . -85.7 ?
N4 C15 C16 C17 . . . . 171.3 ?
C6 C1 C2 C3 . . . . 0.0 ?
N1 C1 C2 C3 . . . . 179.6 ?
C1 C2 C3 C4 . . . . 0.3 ?
C2 C3 C4 C5 . . . . 0.5 ?
C2 C3 C4 C7 . . . . -180.0 ?
C3 C4 C5 C6 . . . . -1.6 ?
C7 C4 C5 C6 . . . . 178.8 ?
C4 C5 C6 C1 . . . . 2.0 ?
C2 C1 C6 C5 . . . . -1.2 ?
N1 C1 C6 C5 . . . . 179.3 ?
C5 C4 C7 O2 . . . . 18.6 ?
C3 C4 C7 O2 . . . . -161.0 ?
C5 C4 C7 O1 . . . . -162.1 ?
C3 C4 C7 O1 . . . . 18.3 ?
C2 C1 N1 N2 . . . . 9.4 ?
C6 C1 N1 N2 . . . . -171.0 ?
C2 C1 N1 N1 . . . 2_656 -61.23(10) ?
C6 C1 N1 N1 . . . 2_656 118.35(10) ?
C1 N1 N2 N3 . . . . -178.2 ?
N1 N1 N2 N3 2_656 . . . -101.95(7) ?
N1P N1P C1P C2P 2_656 . . . -15(3) ?
N1P N1P C1P C6P 2_656 . . . 160(2) ?
C6P C1P C2P C3P . . . . -2.8(14) ?
N1P C1P C2P C3P . . . . 172.1(13) ?
C1P C2P C3P C4P . . . . 1.5(7) ?
C2P C3P C4P C5P . . . . 0.0 ?
C2P C3P C4P C7P . . . . -171.2(11) ?
C3P C4P C5P C6P . . . . 0.0 ?
C7P C4P C5P C6P . . . . 171.6(10) ?
C4P C5P C6P C1P . . . . -1.4(7) ?
C2P C1P C6P C5P . . . . 2.8(14) ?
N1P C1P C6P C5P . . . . -172.8(11) ?
C5P C4P C7P O2P . . . . 17(2) ?
C3P C4P C7P O2P . . . . -172.0(13) ?
C5P C4P C7P O1P . . . . -171.2(15) ?
C3P C4P C7P O1P . . . . 0(2) ?
